data_7129415
loop_
_publ_author_name
'Zhang, Xinyu'
'Wang, Dan'
'Lei, yunxiang'
'Liu, Miaochang'
'Cai, Zhengxu'
'Wu, Huayue'
'Shen, Guomin'
'Huang, Xiaobo'
'Dong, Yuping'

_publ_section_title
;
 Selenium atoms induce organic doped system to produce pure
 phosphorescence emission
;
_journal_name_full 'Chemical Communications'
_journal_paper_doi 10.1039/D1CC06380D
_journal_year 2022
_chemical_formula_sum 'C36 H40 N6 O2 Se2'
_chemical_formula_weight 746.66
_space_group_crystal_system monoclinic
_space_group_IT_number 15
_space_group_name_Hall '-C 2yc'
_space_group_name_H-M_alt 'C 1 2/c 1'
_atom_sites_solution_hydrogens geom
_audit_creation_method SHELXL-2013
_audit_update_record
;
2021-11-08 deposited with the CCDC.	2021-12-17 downloaded from the CCDC.
;
_cell_angle_alpha 90
_cell_angle_beta 103.0210(10)
_cell_angle_gamma 90
_cell_formula_units_Z 8
_cell_length_a 37.8827(10)
_cell_length_b 8.5799(3)
_cell_length_c 21.8681(6)
_cell_measurement_reflns_used 9975
_cell_measurement_temperature 293(2)
_cell_measurement_theta_max 54.274
_cell_measurement_theta_min 4.827
_cell_volume 6925.0(4)
_computing_cell_refinement 'Bruker SAINT'
_computing_data_collection 'Bruker APEX2'
_computing_data_reduction 'Bruker SAINT'
_computing_molecular_graphics 'Bruker SHELXTL'
_computing_publication_material 'Bruker SHELXTL'
_computing_structure_refinement 'SHELXL-2013 (Sheldrick, 2013)'
_computing_structure_solution 'SHELXS-97 (Sheldrick 2008)'
_diffrn_ambient_temperature 293(2)
_diffrn_measured_fraction_theta_full 0.996
_diffrn_measured_fraction_theta_max 0.995
_diffrn_measurement_device_type 'Bruker APEX-II CCD'
_diffrn_measurement_method '\f and \w scans'
_diffrn_radiation_type MoK\a
_diffrn_radiation_wavelength 0.71073
_diffrn_reflns_av_R_equivalents 0.0503
_diffrn_reflns_av_unetI/netI 0.0383
_diffrn_reflns_Laue_measured_fraction_full 0.996
_diffrn_reflns_Laue_measured_fraction_max 0.995
_diffrn_reflns_limit_h_max 46
_diffrn_reflns_limit_h_min -46
_diffrn_reflns_limit_k_max 10
_diffrn_reflns_limit_k_min -10
_diffrn_reflns_limit_l_max 26
_diffrn_reflns_limit_l_min -26
_diffrn_reflns_number 34082
_diffrn_reflns_point_group_measured_fraction_full 0.996
_diffrn_reflns_point_group_measured_fraction_max 0.995
_diffrn_reflns_theta_full 25.242
_diffrn_reflns_theta_max 25.997
_diffrn_reflns_theta_min 2.572
_exptl_absorpt_coefficient_mu 2.177
_exptl_absorpt_correction_T_max 0.7456
_exptl_absorpt_correction_T_min 0.5316
_exptl_absorpt_correction_type multi-scan
_exptl_absorpt_process_details sadabs
_exptl_crystal_colour red
_exptl_crystal_density_diffrn 1.432
_exptl_crystal_description prismatic
_exptl_crystal_F_000 3056
_exptl_crystal_size_max 0.180
_exptl_crystal_size_mid 0.150
_exptl_crystal_size_min 0.130
_refine_diff_density_max 0.342
_refine_diff_density_min -0.350
_refine_diff_density_rms 0.046
_refine_ls_extinction_expression Fc^*^=kFc[1+0.001xFc^2^\l^3^/sin(2\q)]^-1/4^
_refine_ls_extinction_method SHELXL
_refine_ls_goodness_of_fit_ref 1.035
_refine_ls_hydrogen_treatment constr
_refine_ls_matrix_type full
_refine_ls_number_parameters 422
_refine_ls_number_reflns 6779
_refine_ls_number_restraints 0
_refine_ls_restrained_S_all 1.035
_refine_ls_R_factor_all 0.0517
_refine_ls_R_factor_gt 0.0330
_refine_ls_shift/su_max 0.001
_refine_ls_shift/su_mean 0.000
_refine_ls_structure_factor_coef Fsqd
_refine_ls_weighting_details 'w=1/[\s^2^(Fo^2^)+(0.0356P)^2^+4.5781P] where P=(Fo^2^+2Fc^2^)/3'
_refine_ls_weighting_scheme calc
_refine_ls_wR_factor_gt 0.0774
_refine_ls_wR_factor_ref 0.0863
_reflns_Friedel_coverage 0.000
_reflns_number_gt 5218
_reflns_number_total 6779
_reflns_threshold_expression 'I > 2\s(I)'
_cod_data_source_file d1cc06380d2.cif
_cod_data_source_block mo_dd19051_0m
_cod_original_sg_symbol_H-M 'C 2/c'
_cod_database_code 7129415
_shelx_space_group_comment
; 
The symmetry employed for this shelxl refinement is uniquely defined 
by the following loop, which should always be used as a source of 
symmetry information in preference to the above space-group names. 
They are only intended as comments. 
;
_shelx_estimated_absorpt_t_min 0.695
_shelx_estimated_absorpt_t_max 0.765
_shelxl_version_number 2013-4

loop_
_space_group_symop_operation_xyz
'x, y, z'
'-x, y, -z+1/2'
'x+1/2, y+1/2, z'
'-x+1/2, y+1/2, -z+1/2'
'-x, -y, -z'
'x, -y, z-1/2'
'-x+1/2, -y+1/2, -z'
'x+1/2, -y+1/2, z-1/2'

loop_
_atom_site_label
_atom_site_type_symbol
_atom_site_fract_x
_atom_site_fract_y
_atom_site_fract_z
_atom_site_U_iso_or_equiv
_atom_site_adp_type
_atom_site_occupancy
_atom_site_site_symmetry_order
_atom_site_calc_flag
_atom_site_refinement_flags_posn
_atom_site_refinement_flags_adp
_atom_site_refinement_flags_occupancy
_atom_site_disorder_assembly
_atom_site_disorder_group
Se1 Se 0.56066(2) 0.96987(3) 0.35405(2) 0.05922(12) Uani 1 1 d . . . . .
Se2 Se 0.55283(2) 0.74375(4) 0.29173(2) 0.06186(12) Uani 1 1 d . . . . .
O1 O 0.63971(4) 0.6926(2) 0.63342(8) 0.0495(4) Uani 1 1 d . . . . .
O2 O 0.68271(5) 0.2959(2) 0.45303(9) 0.0595(5) Uani 1 1 d . . . . .
N1 N 0.53511(5) 0.7837(3) 0.51368(9) 0.0470(5) Uani 1 1 d . . . . .
N2 N 0.72865(8) 0.7129(4) 0.62321(17) 0.0916(9) Uani 1 1 d . . . . .
N3 N 0.56454(5) 0.7309(2) 0.61545(9) 0.0430(5) Uani 1 1 d . . . . .
N4 N 0.65829(6) 0.6034(3) 0.29713(10) 0.0547(6) Uani 1 1 d . . . . .
N5 N 0.64174(9) 0.1671(3) 0.56941(13) 0.0861(9) Uani 1 1 d . . . . .
N6 N 0.69331(6) 0.3907(3) 0.33494(11) 0.0546(6) Uani 1 1 d . . . . .
C1 C 0.53365(7) 0.8350(3) 0.45442(11) 0.0479(6) Uani 1 1 d . . . . .
C2 C 0.56422(7) 0.8801(3) 0.43553(11) 0.0458(6) Uani 1 1 d . . . . .
C3 C 0.59903(6) 0.8545(3) 0.47592(11) 0.0425(6) Uani 1 1 d . . . . .
C4 C 0.63161(7) 0.8791(3) 0.45593(12) 0.0508(6) Uani 1 1 d . . . . .
H4 H 0.6303 0.9199 0.4161 0.061 Uiso 1 1 calc R U . . .
C5 C 0.66464(7) 0.8455(3) 0.49267(14) 0.0547(7) Uani 1 1 d . . . . .
C6 C 0.66639(7) 0.7823(3) 0.55271(13) 0.0496(6) Uani 1 1 d . . . . .
C7 C 0.63531(6) 0.7560(3) 0.57449(11) 0.0433(6) Uani 1 1 d . . . . .
C8 C 0.60071(6) 0.7958(3) 0.53760(11) 0.0392(5) Uani 1 1 d . . . . .
C9 C 0.56642(6) 0.7725(3) 0.55499(10) 0.0394(5) Uani 1 1 d . . . . .
C10 C 0.49601(7) 0.8386(4) 0.41375(13) 0.0727(9) Uani 1 1 d . . . . .
H10A H 0.4856 0.7361 0.4116 0.109 Uiso 1 1 calc R U . . .
H10B H 0.4969 0.8725 0.3723 0.109 Uiso 1 1 calc R U . . .
H10C H 0.4814 0.9096 0.4313 0.109 Uiso 1 1 calc R U . . .
C11 C 0.69889(8) 0.8760(4) 0.46988(18) 0.0840(11) Uani 1 1 d . . . . .
H11A H 0.6928 0.8957 0.4255 0.126 Uiso 1 1 calc R U . . .
H11B H 0.7144 0.7865 0.4783 0.126 Uiso 1 1 calc R U . . .
H11C H 0.7112 0.9650 0.4913 0.126 Uiso 1 1 calc R U . . .
C12 C 0.70076(8) 0.7434(3) 0.59296(16) 0.0627(8) Uani 1 1 d . . . . .
C13 C 0.63949(9) 0.5266(3) 0.63477(14) 0.0663(8) Uani 1 1 d . . . . .
H13A H 0.6163 0.4891 0.6122 0.099 Uiso 1 1 calc R U . . .
H13B H 0.6439 0.4915 0.6775 0.099 Uiso 1 1 calc R U . . .
H13C H 0.6581 0.4873 0.6155 0.099 Uiso 1 1 calc R U . . .
C14 C 0.52943(7) 0.6699(3) 0.62253(11) 0.0522(7) Uani 1 1 d . . . . .
H14A H 0.5201 0.5963 0.5891 0.063 Uiso 1 1 calc R U . . .
H14B H 0.5122 0.7547 0.6195 0.063 Uiso 1 1 calc R U . . .
C15 C 0.53381(7) 0.5898(4) 0.68555(12) 0.0598(7) Uani 1 1 d . . . . .
H15A H 0.5104 0.5525 0.6904 0.072 Uiso 1 1 calc R U . . .
H15B H 0.5497 0.5004 0.6872 0.072 Uiso 1 1 calc R U . . .
C16 C 0.54952(7) 0.7001(4) 0.73885(12) 0.0589(7) Uani 1 1 d . . . . .
H16A H 0.5328 0.7852 0.7397 0.071 Uiso 1 1 calc R U . . .
H16B H 0.5533 0.6453 0.7786 0.071 Uiso 1 1 calc R U . . .
C17 C 0.58518(7) 0.7637(3) 0.72941(11) 0.0517(7) Uani 1 1 d . . . . .
H17A H 0.6025 0.6794 0.7323 0.062 Uiso 1 1 calc R U . . .
H17B H 0.5948 0.8385 0.7622 0.062 Uiso 1 1 calc R U . . .
C18 C 0.58001(7) 0.8418(3) 0.66592(10) 0.0440(6) Uani 1 1 d . . . . .
H18A H 0.5639 0.9305 0.6641 0.053 Uiso 1 1 calc R U . . .
H18B H 0.6032 0.8796 0.6600 0.053 Uiso 1 1 calc R U . . .
C19 C 0.62707(8) 0.6867(3) 0.28831(12) 0.0547(7) Uani 1 1 d . . . . .
C20 C 0.59936(7) 0.6454(3) 0.31660(11) 0.0492(6) Uani 1 1 d . . . . .
C21 C 0.60574(6) 0.5278(3) 0.36419(11) 0.0437(6) Uani 1 1 d . . . . .
C22 C 0.58047(7) 0.4901(3) 0.40075(12) 0.0504(6) Uani 1 1 d . . . . .
H22 H 0.5576 0.5356 0.3904 0.060 Uiso 1 1 calc R U . . .
C23 C 0.58813(7) 0.3902(3) 0.45035(12) 0.0525(6) Uani 1 1 d . . . . .
C24 C 0.62362(7) 0.3268(3) 0.46723(11) 0.0492(6) Uani 1 1 d . . . . .
C25 C 0.64873(7) 0.3571(3) 0.43193(11) 0.0478(6) Uani 1 1 d . . . . .
C26 C 0.63976(6) 0.4509(3) 0.37708(11) 0.0438(6) Uani 1 1 d . . . . .
C27 C 0.66366(7) 0.4831(3) 0.33575(12) 0.0470(6) Uani 1 1 d . . . . .
C28 C 0.62570(10) 0.8225(4) 0.24439(17) 0.0853(11) Uani 1 1 d . . . . .
H28A H 0.6249 0.9179 0.2670 0.128 Uiso 1 1 calc R U . . .
H28B H 0.6044 0.8146 0.2110 0.128 Uiso 1 1 calc R U . . .
H28C H 0.6469 0.8216 0.2271 0.128 Uiso 1 1 calc R U . . .
C29 C 0.56083(8) 0.3519(4) 0.48859(14) 0.0733(9) Uani 1 1 d . . . . .
H29A H 0.5537 0.2448 0.4821 0.110 Uiso 1 1 calc R U . . .
H29B H 0.5400 0.4178 0.4758 0.110 Uiso 1 1 calc R U . . .
H29C H 0.5714 0.3688 0.5323 0.110 Uiso 1 1 calc R U . . .
C30 C 0.63422(9) 0.2350(3) 0.52340(14) 0.0603(7) Uani 1 1 d . . . . .
C31 C 0.70905(9) 0.4058(5) 0.48411(18) 0.0989(13) Uani 1 1 d . . . . .
H31A H 0.7085 0.4964 0.4582 0.148 Uiso 1 1 calc R U . . .
H31B H 0.7327 0.3594 0.4917 0.148 Uiso 1 1 calc R U . . .
H31C H 0.7036 0.4355 0.5233 0.148 Uiso 1 1 calc R U . . .
C32 C 0.68769(8) 0.2228(3) 0.32524(14) 0.0582(7) Uani 1 1 d . . . . .
H32A H 0.6778 0.2024 0.2811 0.070 Uiso 1 1 calc R U . . .
H32B H 0.6703 0.1867 0.3485 0.070 Uiso 1 1 calc R U . . .
C33 C 0.72262(9) 0.1344(4) 0.34650(16) 0.0750(9) Uani 1 1 d . . . . .
H33A H 0.7185 0.0249 0.3363 0.090 Uiso 1 1 calc R U . . .
H33B H 0.7309 0.1433 0.3917 0.090 Uiso 1 1 calc R U . . .
C34 C 0.75163(10) 0.1974(5) 0.31507(19) 0.0945(12) Uani 1 1 d . . . . .
H34A H 0.7745 0.1461 0.3324 0.113 Uiso 1 1 calc R U . . .
H34B H 0.7450 0.1751 0.2705 0.113 Uiso 1 1 calc R U . . .
C35 C 0.75586(9) 0.3709(5) 0.3250(2) 0.0939(12) Uani 1 1 d . . . . .
H35A H 0.7735 0.4101 0.3028 0.113 Uiso 1 1 calc R U . . .
H35B H 0.7648 0.3923 0.3694 0.113 Uiso 1 1 calc R U . . .
C36 C 0.72001(8) 0.4536(4) 0.30152(18) 0.0754(9) Uani 1 1 d . . . . .
H36A H 0.7230 0.5647 0.3091 0.090 Uiso 1 1 calc R U . . .
H36B H 0.7116 0.4373 0.2567 0.090 Uiso 1 1 calc R U . . .

loop_
_atom_site_aniso_label
_atom_site_aniso_U_11
_atom_site_aniso_U_22
_atom_site_aniso_U_33
_atom_site_aniso_U_23
_atom_site_aniso_U_13
_atom_site_aniso_U_12
Se1 0.0833(2) 0.05593(19) 0.04397(16) 0.01487(13) 0.02595(14) 0.02199(15)
Se2 0.06254(19) 0.0794(2) 0.03875(16) -0.00167(13) 0.00108(12) 0.02605(15)
O1 0.0555(10) 0.0495(11) 0.0412(9) -0.0016(8) 0.0063(8) 0.0051(8)
O2 0.0643(11) 0.0594(12) 0.0523(11) 0.0049(9) 0.0077(9) 0.0232(10)
N1 0.0455(11) 0.0615(14) 0.0347(11) 0.0035(10) 0.0108(9) 0.0040(10)
N2 0.0565(16) 0.091(2) 0.119(3) 0.0003(19) 0.0040(17) 0.0096(15)
N3 0.0447(11) 0.0525(13) 0.0316(10) -0.0018(9) 0.0084(8) -0.0074(9)
N4 0.0641(14) 0.0485(13) 0.0550(13) 0.0071(11) 0.0209(11) 0.0134(11)
N5 0.146(3) 0.0585(17) 0.0533(16) 0.0065(14) 0.0209(16) 0.0122(17)
N6 0.0532(12) 0.0472(13) 0.0679(15) 0.0040(11) 0.0231(11) 0.0101(10)
C1 0.0513(14) 0.0552(16) 0.0367(13) 0.0036(11) 0.0089(11) 0.0107(12)
C2 0.0605(15) 0.0461(15) 0.0333(12) 0.0047(11) 0.0156(11) 0.0082(12)
C3 0.0541(14) 0.0356(13) 0.0402(13) -0.0024(10) 0.0159(11) 0.0012(11)
C4 0.0619(16) 0.0453(16) 0.0513(15) 0.0034(12) 0.0259(13) -0.0001(12)
C5 0.0535(15) 0.0456(16) 0.0714(18) -0.0017(14) 0.0278(14) -0.0018(12)
C6 0.0464(14) 0.0419(15) 0.0616(17) -0.0065(12) 0.0144(13) -0.0010(11)
C7 0.0480(13) 0.0376(14) 0.0438(13) -0.0062(11) 0.0093(11) -0.0004(10)
C8 0.0453(13) 0.0360(13) 0.0379(12) -0.0039(10) 0.0127(10) -0.0012(10)
C9 0.0459(13) 0.0394(14) 0.0332(12) -0.0023(10) 0.0097(10) 0.0002(10)
C10 0.0556(17) 0.111(3) 0.0499(17) 0.0195(17) 0.0090(14) 0.0134(17)
C11 0.0665(19) 0.088(3) 0.110(3) 0.020(2) 0.047(2) -0.0052(18)
C12 0.0492(16) 0.0570(19) 0.082(2) -0.0059(15) 0.0155(15) 0.0011(13)
C13 0.086(2) 0.0508(18) 0.0614(18) 0.0058(14) 0.0140(16) 0.0076(15)
C14 0.0471(14) 0.0691(19) 0.0393(14) 0.0020(12) 0.0076(11) -0.0101(13)
C15 0.0578(16) 0.077(2) 0.0470(15) 0.0080(14) 0.0169(13) -0.0120(15)
C16 0.0648(17) 0.077(2) 0.0370(14) 0.0050(13) 0.0166(13) 0.0034(15)
C17 0.0551(15) 0.0643(18) 0.0347(13) -0.0071(12) 0.0077(11) 0.0042(13)
C18 0.0467(13) 0.0460(15) 0.0389(13) -0.0063(11) 0.0089(11) -0.0011(11)
C19 0.0712(18) 0.0486(16) 0.0459(15) 0.0038(12) 0.0164(13) 0.0198(14)
C20 0.0559(15) 0.0532(17) 0.0360(13) -0.0035(11) 0.0052(11) 0.0142(12)
C21 0.0483(13) 0.0448(14) 0.0355(12) -0.0071(11) 0.0039(11) 0.0051(11)
C22 0.0450(13) 0.0622(18) 0.0429(14) -0.0064(12) 0.0078(11) 0.0009(12)
C23 0.0594(16) 0.0565(17) 0.0415(14) -0.0087(12) 0.0111(12) -0.0096(13)
C24 0.0679(17) 0.0414(15) 0.0364(13) -0.0048(11) 0.0077(12) -0.0012(12)
C25 0.0584(15) 0.0415(15) 0.0413(14) -0.0041(11) 0.0066(12) 0.0076(12)
C26 0.0497(14) 0.0407(14) 0.0402(13) -0.0037(11) 0.0083(11) 0.0032(11)
C27 0.0500(14) 0.0419(15) 0.0489(14) -0.0024(12) 0.0103(12) 0.0046(11)
C28 0.107(3) 0.071(2) 0.090(2) 0.0326(19) 0.046(2) 0.034(2)
C29 0.0666(19) 0.098(3) 0.0585(18) 0.0003(18) 0.0218(15) -0.0163(17)
C30 0.091(2) 0.0440(17) 0.0473(16) -0.0053(13) 0.0172(15) 0.0021(15)
C31 0.073(2) 0.111(3) 0.093(3) -0.030(2) -0.0237(19) 0.029(2)
C32 0.0684(18) 0.0525(18) 0.0557(17) -0.0002(13) 0.0185(14) 0.0142(14)
C33 0.085(2) 0.066(2) 0.080(2) 0.0077(17) 0.0315(18) 0.0313(17)
C34 0.092(3) 0.101(3) 0.102(3) 0.023(2) 0.048(2) 0.051(2)
C35 0.067(2) 0.100(3) 0.127(3) 0.029(3) 0.046(2) 0.024(2)
C36 0.0660(19) 0.069(2) 0.101(3) 0.0184(18) 0.0388(18) 0.0147(16)

loop_
_atom_type_symbol
_atom_type_description
_atom_type_scat_dispersion_real
_atom_type_scat_dispersion_imag
_atom_type_scat_source
C C 0.0033 0.0016 'International Tables Vol C Tables 4.2.6.8 and 6.1.1.4'
H H 0.0000 0.0000 'International Tables Vol C Tables 4.2.6.8 and 6.1.1.4'
Se Se -0.0929 2.2259 'International Tables Vol C Tables 4.2.6.8 and 6.1.1.4'
N N 0.0061 0.0033 'International Tables Vol C Tables 4.2.6.8 and 6.1.1.4'
O O 0.0106 0.0060 'International Tables Vol C Tables 4.2.6.8 and 6.1.1.4'

loop_
_geom_angle_atom_site_label_1
_geom_angle_atom_site_label_2
_geom_angle_atom_site_label_3
_geom_angle
_geom_angle_site_symmetry_1
_geom_angle_site_symmetry_3
_geom_angle_publ_flag
C2 Se1 Se2 100.41(8) . . ?
C20 Se2 Se1 102.17(8) . . ?
C7 O1 C13 114.5(2) . . ?
C25 O2 C31 114.2(2) . . ?
C9 N1 C1 120.8(2) . . ?
C9 N3 C14 115.74(18) . . ?
C9 N3 C18 116.77(19) . . ?
C14 N3 C18 111.56(18) . . ?
C27 N4 C19 120.4(2) . . ?
C27 N6 C32 118.4(2) . . ?
C27 N6 C36 116.5(2) . . ?
C32 N6 C36 112.4(2) . . ?
N1 C1 C2 121.6(2) . . ?
N1 C1 C10 113.6(2) . . ?
C2 C1 C10 124.8(2) . . ?
C1 C2 C3 119.7(2) . . ?
C1 C2 Se1 120.41(18) . . ?
C3 C2 Se1 119.88(18) . . ?
C4 C3 C8 119.2(2) . . ?
C4 C3 C2 122.2(2) . . ?
C8 C3 C2 118.5(2) . . ?
C5 C4 C3 122.5(2) . . ?
C5 C4 H4 118.7 . . ?
C3 C4 H4 118.7 . . ?
C4 C5 C6 118.5(2) . . ?
C4 C5 C11 120.9(3) . . ?
C6 C5 C11 120.6(3) . . ?
C7 C6 C5 121.2(2) . . ?
C7 C6 C12 118.3(3) . . ?
C5 C6 C12 120.4(2) . . ?
O1 C7 C6 117.0(2) . . ?
O1 C7 C8 122.0(2) . . ?
C6 C7 C8 120.9(2) . . ?
C7 C8 C3 117.5(2) . . ?
C7 C8 C9 125.9(2) . . ?
C3 C8 C9 116.5(2) . . ?
N1 C9 N3 116.0(2) . . ?
N1 C9 C8 122.0(2) . . ?
N3 C9 C8 121.9(2) . . ?
C1 C10 H10A 109.5 . . ?
C1 C10 H10B 109.5 . . ?
H10A C10 H10B 109.5 . . ?
C1 C10 H10C 109.5 . . ?
H10A C10 H10C 109.5 . . ?
H10B C10 H10C 109.5 . . ?
C5 C11 H11A 109.5 . . ?
C5 C11 H11B 109.5 . . ?
H11A C11 H11B 109.5 . . ?
C5 C11 H11C 109.5 . . ?
H11A C11 H11C 109.5 . . ?
H11B C11 H11C 109.5 . . ?
N2 C12 C6 177.6(4) . . ?
O1 C13 H13A 109.5 . . ?
O1 C13 H13B 109.5 . . ?
H13A C13 H13B 109.5 . . ?
O1 C13 H13C 109.5 . . ?
H13A C13 H13C 109.5 . . ?
H13B C13 H13C 109.5 . . ?
N3 C14 C15 109.9(2) . . ?
N3 C14 H14A 109.7 . . ?
C15 C14 H14A 109.7 . . ?
N3 C14 H14B 109.7 . . ?
C15 C14 H14B 109.7 . . ?
H14A C14 H14B 108.2 . . ?
C16 C15 C14 111.1(2) . . ?
C16 C15 H15A 109.4 . . ?
C14 C15 H15A 109.4 . . ?
C16 C15 H15B 109.4 . . ?
C14 C15 H15B 109.4 . . ?
H15A C15 H15B 108.0 . . ?
C17 C16 C15 109.2(2) . . ?
C17 C16 H16A 109.8 . . ?
C15 C16 H16A 109.8 . . ?
C17 C16 H16B 109.8 . . ?
C15 C16 H16B 109.8 . . ?
H16A C16 H16B 108.3 . . ?
C16 C17 C18 110.5(2) . . ?
C16 C17 H17A 109.6 . . ?
C18 C17 H17A 109.6 . . ?
C16 C17 H17B 109.6 . . ?
C18 C17 H17B 109.6 . . ?
H17A C17 H17B 108.1 . . ?
N3 C18 C17 110.4(2) . . ?
N3 C18 H18A 109.6 . . ?
C17 C18 H18A 109.6 . . ?
N3 C18 H18B 109.6 . . ?
C17 C18 H18B 109.6 . . ?
H18A C18 H18B 108.1 . . ?
N4 C19 C20 121.8(2) . . ?
N4 C19 C28 113.7(2) . . ?
C20 C19 C28 124.4(2) . . ?
C19 C20 C21 119.1(2) . . ?
C19 C20 Se2 120.20(19) . . ?
C21 C20 Se2 120.68(19) . . ?
C22 C21 C26 118.8(2) . . ?
C22 C21 C20 123.2(2) . . ?
C26 C21 C20 118.0(2) . . ?
C23 C22 C21 122.9(2) . . ?
C23 C22 H22 118.5 . . ?
C21 C22 H22 118.5 . . ?
C22 C23 C24 117.9(2) . . ?
C22 C23 C29 122.0(3) . . ?
C24 C23 C29 120.1(3) . . ?
C25 C24 C23 121.0(2) . . ?
C25 C24 C30 119.1(3) . . ?
C23 C24 C30 119.8(2) . . ?
O2 C25 C24 117.0(2) . . ?
O2 C25 C26 122.0(2) . . ?
C24 C25 C26 121.0(2) . . ?
C21 C26 C25 117.7(2) . . ?
C21 C26 C27 117.2(2) . . ?
C25 C26 C27 124.9(2) . . ?
N4 C27 N6 116.8(2) . . ?
N4 C27 C26 121.5(2) . . ?
N6 C27 C26 121.7(2) . . ?
C19 C28 H28A 109.5 . . ?
C19 C28 H28B 109.5 . . ?
H28A C28 H28B 109.5 . . ?
C19 C28 H28C 109.5 . . ?
H28A C28 H28C 109.5 . . ?
H28B C28 H28C 109.5 . . ?
C23 C29 H29A 109.5 . . ?
C23 C29 H29B 109.5 . . ?
H29A C29 H29B 109.5 . . ?
C23 C29 H29C 109.5 . . ?
H29A C29 H29C 109.5 . . ?
H29B C29 H29C 109.5 . . ?
N5 C30 C24 176.7(3) . . ?
O2 C31 H31A 109.5 . . ?
O2 C31 H31B 109.5 . . ?
H31A C31 H31B 109.5 . . ?
O2 C31 H31C 109.5 . . ?
H31A C31 H31C 109.5 . . ?
H31B C31 H31C 109.5 . . ?
N6 C32 C33 111.2(3) . . ?
N6 C32 H32A 109.4 . . ?
C33 C32 H32A 109.4 . . ?
N6 C32 H32B 109.4 . . ?
C33 C32 H32B 109.4 . . ?
H32A C32 H32B 108.0 . . ?
C32 C33 C34 110.8(3) . . ?
C32 C33 H33A 109.5 . . ?
C34 C33 H33A 109.5 . . ?
C32 C33 H33B 109.5 . . ?
C34 C33 H33B 109.5 . . ?
H33A C33 H33B 108.1 . . ?
C35 C34 C33 110.5(3) . . ?
C35 C34 H34A 109.6 . . ?
C33 C34 H34A 109.6 . . ?
C35 C34 H34B 109.6 . . ?
C33 C34 H34B 109.6 . . ?
H34A C34 H34B 108.1 . . ?
C34 C35 C36 110.8(3) . . ?
C34 C35 H35A 109.5 . . ?
C36 C35 H35A 109.5 . . ?
C34 C35 H35B 109.5 . . ?
C36 C35 H35B 109.5 . . ?
H35A C35 H35B 108.1 . . ?
N6 C36 C35 108.8(3) . . ?
N6 C36 H36A 109.9 . . ?
C35 C36 H36A 109.9 . . ?
N6 C36 H36B 109.9 . . ?
C35 C36 H36B 109.9 . . ?
H36A C36 H36B 108.3 . . ?

loop_
_geom_bond_atom_site_label_1
_geom_bond_atom_site_label_2
_geom_bond_distance
_geom_bond_site_symmetry_2
_geom_bond_publ_flag
Se1 C2 1.918(2) . ?
Se1 Se2 2.3509(4) . ?
Se2 C20 1.919(2) . ?
O1 C7 1.374(3) . ?
O1 C13 1.425(3) . ?
O2 C25 1.370(3) . ?
O2 C31 1.429(4) . ?
N1 C9 1.323(3) . ?
N1 C1 1.358(3) . ?
N2 C12 1.144(4) . ?
N3 C9 1.387(3) . ?
N3 C14 1.470(3) . ?
N3 C18 1.475(3) . ?
N4 C27 1.320(3) . ?
N4 C19 1.358(3) . ?
N5 C30 1.142(4) . ?
N6 C27 1.378(3) . ?
N6 C32 1.465(3) . ?
N6 C36 1.477(4) . ?
C1 C2 1.370(3) . ?
C1 C10 1.501(4) . ?
C2 C3 1.429(3) . ?
C3 C4 1.415(3) . ?
C3 C8 1.428(3) . ?
C4 C5 1.357(4) . ?
C4 H4 0.9300 . ?
C5 C6 1.408(4) . ?
C5 C11 1.513(4) . ?
C6 C7 1.384(3) . ?
C6 C12 1.437(4) . ?
C7 C8 1.418(3) . ?
C8 C9 1.447(3) . ?
C10 H10A 0.9600 . ?
C10 H10B 0.9600 . ?
C10 H10C 0.9600 . ?
C11 H11A 0.9600 . ?
C11 H11B 0.9600 . ?
C11 H11C 0.9600 . ?
C13 H13A 0.9600 . ?
C13 H13B 0.9600 . ?
C13 H13C 0.9600 . ?
C14 C15 1.515(3) . ?
C14 H14A 0.9700 . ?
C14 H14B 0.9700 . ?
C15 C16 1.515(4) . ?
C15 H15A 0.9700 . ?
C15 H15B 0.9700 . ?
C16 C17 1.513(4) . ?
C16 H16A 0.9700 . ?
C16 H16B 0.9700 . ?
C17 C18 1.514(3) . ?
C17 H17A 0.9700 . ?
C17 H17B 0.9700 . ?
C18 H18A 0.9700 . ?
C18 H18B 0.9700 . ?
C19 C20 1.379(4) . ?
C19 C28 1.503(4) . ?
C20 C21 1.430(3) . ?
C21 C22 1.416(3) . ?
C21 C26 1.418(3) . ?
C22 C23 1.361(4) . ?
C22 H22 0.9300 . ?
C23 C24 1.420(4) . ?
C23 C29 1.505(4) . ?
C24 C25 1.378(4) . ?
C24 C30 1.438(4) . ?
C25 C26 1.420(3) . ?
C26 C27 1.443(3) . ?
C28 H28A 0.9600 . ?
C28 H28B 0.9600 . ?
C28 H28C 0.9600 . ?
C29 H29A 0.9600 . ?
C29 H29B 0.9600 . ?
C29 H29C 0.9600 . ?
C31 H31A 0.9600 . ?
C31 H31B 0.9600 . ?
C31 H31C 0.9600 . ?
C32 C33 1.505(4) . ?
C32 H32A 0.9700 . ?
C32 H32B 0.9700 . ?
C33 C34 1.521(5) . ?
C33 H33A 0.9700 . ?
C33 H33B 0.9700 . ?
C34 C35 1.508(5) . ?
C34 H34A 0.9700 . ?
C34 H34B 0.9700 . ?
C35 C36 1.516(4) . ?
C35 H35A 0.9700 . ?
C35 H35B 0.9700 . ?
C36 H36A 0.9700 . ?
C36 H36B 0.9700 . ?

loop_
_geom_hbond_atom_site_label_D
_geom_hbond_atom_site_label_H
_geom_hbond_atom_site_label_A
_geom_hbond_distance_DH
_geom_hbond_distance_HA
_geom_hbond_distance_DA
_geom_hbond_angle_DHA
_geom_hbond_site_symmetry_A
C32 H32B O2 0.97 2.42 2.912(3) 111.2 .
C18 H18B O1 0.97 2.28 2.826(3) 114.7 .
C17 H17B Se1 0.97 3.09 3.828(3) 133.6 6_576
C15 H15B Se2 0.97 3.08 3.653(3) 119.0 6_566
C13 H13B N4 0.96 2.68 3.635(4) 178.2 6_566
C10 H10B Se1 0.96 2.67 3.227(3) 117.6 .

loop_
_geom_torsion_atom_site_label_1
_geom_torsion_atom_site_label_2
_geom_torsion_atom_site_label_3
_geom_torsion_atom_site_label_4
_geom_torsion
_geom_torsion_site_symmetry_1
_geom_torsion_site_symmetry_2
_geom_torsion_site_symmetry_3
_geom_torsion_site_symmetry_4
_geom_torsion_publ_flag
C9 N1 C1 C2 -1.4(4) . . . . ?
C9 N1 C1 C10 179.4(2) . . . . ?
N1 C1 C2 C3 8.2(4) . . . . ?
C10 C1 C2 C3 -172.7(3) . . . . ?
N1 C1 C2 Se1 -174.27(19) . . . . ?
C10 C1 C2 Se1 4.9(4) . . . . ?
C1 C2 C3 C4 171.4(2) . . . . ?
Se1 C2 C3 C4 -6.2(3) . . . . ?
C1 C2 C3 C8 -6.0(4) . . . . ?
Se1 C2 C3 C8 176.46(17) . . . . ?
C8 C3 C4 C5 1.7(4) . . . . ?
C2 C3 C4 C5 -175.7(3) . . . . ?
C3 C4 C5 C6 0.6(4) . . . . ?
C3 C4 C5 C11 -179.1(3) . . . . ?
C4 C5 C6 C7 -0.6(4) . . . . ?
C11 C5 C6 C7 179.1(3) . . . . ?
C4 C5 C6 C12 179.3(3) . . . . ?
C11 C5 C6 C12 -1.0(4) . . . . ?
C13 O1 C7 C6 -89.4(3) . . . . ?
C13 O1 C7 C8 91.8(3) . . . . ?
C5 C6 C7 O1 179.4(2) . . . . ?
C12 C6 C7 O1 -0.6(3) . . . . ?
C5 C6 C7 C8 -1.7(4) . . . . ?
C12 C6 C7 C8 178.3(2) . . . . ?
O1 C7 C8 C3 -177.3(2) . . . . ?
C6 C7 C8 C3 3.9(3) . . . . ?
O1 C7 C8 C9 -1.9(4) . . . . ?
C6 C7 C8 C9 179.3(2) . . . . ?
C4 C3 C8 C7 -3.8(3) . . . . ?
C2 C3 C8 C7 173.6(2) . . . . ?
C4 C3 C8 C9 -179.7(2) . . . . ?
C2 C3 C8 C9 -2.2(3) . . . . ?
C1 N1 C9 N3 175.0(2) . . . . ?
C1 N1 C9 C8 -7.5(4) . . . . ?
C14 N3 C9 N1 13.7(3) . . . . ?
C18 N3 C9 N1 -120.8(2) . . . . ?
C14 N3 C9 C8 -163.9(2) . . . . ?
C18 N3 C9 C8 61.7(3) . . . . ?
C7 C8 C9 N1 -166.3(2) . . . . ?
C3 C8 C9 N1 9.1(3) . . . . ?
C7 C8 C9 N3 11.1(4) . . . . ?
C3 C8 C9 N3 -173.5(2) . . . . ?
C9 N3 C14 C15 164.8(2) . . . . ?
C18 N3 C14 C15 -58.5(3) . . . . ?
N3 C14 C15 C16 57.4(3) . . . . ?
C14 C15 C16 C17 -56.4(3) . . . . ?
C15 C16 C17 C18 56.3(3) . . . . ?
C9 N3 C18 C17 -164.8(2) . . . . ?
C14 N3 C18 C17 59.0(3) . . . . ?
C16 C17 C18 N3 -57.8(3) . . . . ?
C27 N4 C19 C20 -3.1(4) . . . . ?
C27 N4 C19 C28 178.3(3) . . . . ?
N4 C19 C20 C21 10.3(4) . . . . ?
C28 C19 C20 C21 -171.2(3) . . . . ?
N4 C19 C20 Se2 -169.2(2) . . . . ?
C28 C19 C20 Se2 9.2(4) . . . . ?
C19 C20 C21 C22 172.6(2) . . . . ?
Se2 C20 C21 C22 -7.8(3) . . . . ?
C19 C20 C21 C26 -4.3(4) . . . . ?
Se2 C20 C21 C26 175.19(18) . . . . ?
C26 C21 C22 C23 4.2(4) . . . . ?
C20 C21 C22 C23 -172.8(2) . . . . ?
C21 C22 C23 C24 2.6(4) . . . . ?
C21 C22 C23 C29 180.0(3) . . . . ?
C22 C23 C24 C25 -4.3(4) . . . . ?
C29 C23 C24 C25 178.3(3) . . . . ?
C22 C23 C24 C30 173.0(2) . . . . ?
C29 C23 C24 C30 -4.4(4) . . . . ?
C31 O2 C25 C24 -102.0(3) . . . . ?
C31 O2 C25 C26 76.5(3) . . . . ?
C23 C24 C25 O2 177.6(2) . . . . ?
C30 C24 C25 O2 0.3(4) . . . . ?
C23 C24 C25 C26 -0.9(4) . . . . ?
C30 C24 C25 C26 -178.2(2) . . . . ?
C22 C21 C26 C25 -9.1(3) . . . . ?
C20 C21 C26 C25 168.0(2) . . . . ?
C22 C21 C26 C27 175.2(2) . . . . ?
C20 C21 C26 C27 -7.7(3) . . . . ?
O2 C25 C26 C21 -170.8(2) . . . . ?
C24 C25 C26 C21 7.6(4) . . . . ?
O2 C25 C26 C27 4.5(4) . . . . ?
C24 C25 C26 C27 -177.1(2) . . . . ?
C19 N4 C27 N6 170.4(2) . . . . ?
C19 N4 C27 C26 -10.0(4) . . . . ?
C32 N6 C27 N4 -126.4(3) . . . . ?
C36 N6 C27 N4 12.6(4) . . . . ?
C32 N6 C27 C26 54.1(3) . . . . ?
C36 N6 C27 C26 -167.0(3) . . . . ?
C21 C26 C27 N4 15.3(4) . . . . ?
C25 C26 C27 N4 -160.0(2) . . . . ?
C21 C26 C27 N6 -165.2(2) . . . . ?
C25 C26 C27 N6 19.5(4) . . . . ?
C27 N6 C32 C33 -161.2(2) . . . . ?
C36 N6 C32 C33 58.3(3) . . . . ?
N6 C32 C33 C34 -54.3(4) . . . . ?
C32 C33 C34 C35 53.6(4) . . . . ?
C33 C34 C35 C36 -56.1(4) . . . . ?
C27 N6 C36 C35 159.2(3) . . . . ?
C32 N6 C36 C35 -59.5(4) . . . . ?
C34 C35 C36 N6 58.2(4) . . . . ?
